data_7049172
loop_
_publ_author_name
'Zhang, Ling'
'Chen, Peng'
'Li, Hong-Feng'
'Tian, Yong-Mei'
'Yan, Peng-Fei'
'Sun, Wen-Bin'

_publ_section_title
;
 From zero-dimensional to one-dimensional chain N-oxide bridged compounds
 with enhanced single-molecule magnetic performance.
;
_journal_issue 13
_journal_name_full 'Dalton transactions (Cambridge, England : 2003)'
_journal_page_first 4324
_journal_page_last 4332
_journal_paper_doi 10.1039/c9dt00210c
_journal_volume 48
_journal_year 2019
_chemical_formula_sum 'C76 H60 F18 Gd2 N2 O14'
_chemical_formula_weight 1881.76
_space_group_crystal_system monoclinic
_space_group_IT_number 15
_space_group_name_Hall '-C 2yc'
_space_group_name_H-M_alt 'C 1 2/c 1'
_symmetry_space_group_name_Hall '-C 2yc'
_symmetry_space_group_name_H-M 'C 1 2/c 1'
_atom_sites_solution_hydrogens geom
_audit_creation_method SHELXL-2014/7
_audit_update_record
;
2019-02-19 deposited with the CCDC.    2019-02-25 downloaded from the CCDC.
;
_cell_angle_alpha 90
_cell_angle_beta 109.5270(10)
_cell_angle_gamma 90
_cell_formula_units_Z 4
_cell_length_a 30.888(3)
_cell_length_b 11.6448(10)
_cell_length_c 23.2385(19)
_cell_measurement_reflns_used 9564
_cell_measurement_temperature 296(2)
_cell_measurement_theta_max 28.278
_cell_measurement_theta_min 2.651
_cell_volume 7877.8(12)
_computing_molecular_graphics 'Olex2 (Dolomanov et al., 2009)'
_computing_publication_material 'Olex2 (Dolomanov et al., 2009)'
_computing_structure_refinement 'SHELXL-2014/7 (Sheldrick, 2014)'
_computing_structure_solution 'SIR2004 (Burla et al., 2007)'
_diffrn_ambient_temperature 296(2)
_diffrn_measured_fraction_theta_full 0.999
_diffrn_measured_fraction_theta_max 0.998
_diffrn_measurement_device_type 'CCD area detector'
_diffrn_radiation_type MoK\a
_diffrn_radiation_wavelength 0.71073
_diffrn_reflns_av_R_equivalents 0.0215
_diffrn_reflns_av_unetI/netI 0.0219
_diffrn_reflns_Laue_measured_fraction_full 0.999
_diffrn_reflns_Laue_measured_fraction_max 0.998
_diffrn_reflns_limit_h_max 41
_diffrn_reflns_limit_h_min -41
_diffrn_reflns_limit_k_max 15
_diffrn_reflns_limit_k_min -15
_diffrn_reflns_limit_l_max 30
_diffrn_reflns_limit_l_min -30
_diffrn_reflns_number 34589
_diffrn_reflns_point_group_measured_fraction_full 0.999
_diffrn_reflns_point_group_measured_fraction_max 0.998
_diffrn_reflns_theta_full 25.242
_diffrn_reflns_theta_max 28.299
_diffrn_reflns_theta_min 2.477
_exptl_absorpt_coefficient_mu 1.774
_exptl_absorpt_correction_T_max 0.7457
_exptl_absorpt_correction_T_min 0.6224
_exptl_absorpt_correction_type multi-scan
_exptl_crystal_colour 'clear whiteish white'
_exptl_crystal_density_diffrn 1.587
_exptl_crystal_description block
_exptl_crystal_F_000 3728
_exptl_crystal_size_max 0.5
_exptl_crystal_size_mid 0.3
_exptl_crystal_size_min 0.2
_refine_diff_density_max 0.737
_refine_diff_density_min -0.618
_refine_diff_density_rms 0.069
_refine_ls_extinction_method none
_refine_ls_goodness_of_fit_ref 0.739
_refine_ls_hydrogen_treatment constr
_refine_ls_matrix_type full
_refine_ls_number_parameters 478
_refine_ls_number_reflns 9764
_refine_ls_number_restraints 0
_refine_ls_restrained_S_all 0.739
_refine_ls_R_factor_all 0.0424
_refine_ls_R_factor_gt 0.0334
_refine_ls_shift/su_max 0.002
_refine_ls_shift/su_mean 0.000
_refine_ls_structure_factor_coef Fsqd
_refine_ls_weighting_details 'w=1/[\s^2^(Fo^2^)+(0.1071P)^2^+20.8708P] where P=(Fo^2^+2Fc^2^)/3'
_refine_ls_weighting_scheme calc
_refine_ls_wR_factor_gt 0.1050
_refine_ls_wR_factor_ref 0.1163
_reflns_Friedel_coverage 0.000
_reflns_number_gt 8184
_reflns_number_total 9764
_reflns_threshold_expression 'I > 2\s(I)'
_cod_data_source_file c9dt00210c2.cif
_cod_data_source_block 1Gd
_cod_depositor_comments 'Adding full bibliography for 7049170--7049173.cif.'
_cod_original_cell_volume 7877.9(11)
_cod_database_code 7049172
_shelx_shelxl_version_number 2014/7
_shelx_space_group_comment
;
The symmetry employed for this shelxl refinement is uniquely defined
by the following loop, which should always be used as a source of
symmetry information in preference to the above space-group names.
They are only intended as comments.
;

loop_
_space_group_symop_operation_xyz
'x, y, z'
'-x, y, -z+1/2'
'x+1/2, y+1/2, z'
'-x+1/2, y+1/2, -z+1/2'
'-x, -y, -z'
'x, -y, z-1/2'
'-x+1/2, -y+1/2, -z'
'x+1/2, -y+1/2, z-1/2'

loop_
_atom_site_label
_atom_site_type_symbol
_atom_site_fract_x
_atom_site_fract_y
_atom_site_fract_z
_atom_site_U_iso_or_equiv
_atom_site_adp_type
_atom_site_occupancy
_atom_site_site_symmetry_order
_atom_site_calc_flag
_atom_site_refinement_flags_posn
_atom_site_refinement_flags_adp
Gd1 Gd 0.31600(2) 0.68186(2) 0.52864(2) 0.04101(7) Uani 1 1 d . .
O6 O 0.34904(8) 0.7312(2) 0.63219(10) 0.0517(5) Uani 1 1 d . .
O5 O 0.28258(9) 0.5677(2) 0.58789(11) 0.0566(6) Uani 1 1 d . .
O7 O 0.23633(8) 0.66478(18) 0.46374(11) 0.0454(5) Uani 1 1 d . .
O2 O 0.35898(9) 0.8509(2) 0.52985(12) 0.0547(6) Uani 1 1 d . .
O4 O 0.39136(8) 0.6201(2) 0.55214(12) 0.0584(6) Uani 1 1 d . .
O3 O 0.31458(8) 0.4965(2) 0.48784(12) 0.0547(6) Uani 1 1 d . .
O1 O 0.31822(9) 0.7184(3) 0.42878(11) 0.0613(6) Uani 1 1 d . .
N1 N 0.22150(9) 0.5727(2) 0.42601(12) 0.0443(6) Uani 1 1 d . .
F9 F 0.21373(11) 0.4722(4) 0.61770(19) 0.1218(13) Uani 1 1 d . .
F2 F 0.34522(15) 0.6298(3) 0.33711(16) 0.1168(12) Uani 1 1 d . .
C14 C 0.41364(11) 0.5366(3) 0.54313(16) 0.0515(7) Uani 1 1 d . .
C3 C 0.38071(14) 0.8460(3) 0.44272(17) 0.0567(8) Uani 1 1 d . .
H3 H 0.4018 0.8714 0.4248 0.068 Uiso 1 1 calc R U
C24 C 0.34342(11) 0.7125(3) 0.68258(14) 0.0458(6) Uani 1 1 d . .
F4 F 0.30770(17) 0.3426(4) 0.39007(18) 0.1348(16) Uani 1 1 d . .
C4 C 0.38416(11) 0.8872(3) 0.50131(16) 0.0482(7) Uani 1 1 d . .
C2 C 0.34734(13) 0.7699(3) 0.41157(15) 0.0541(8) Uani 1 1 d . .
C25 C 0.37087(12) 0.7864(3) 0.73442(14) 0.0492(7) Uani 1 1 d . .
C15 C 0.46468(13) 0.5430(4) 0.56815(17) 0.0593(9) Uani 1 1 d . .
F6 F 0.35557(12) 0.2391(3) 0.4536(3) 0.170(2) Uani 1 1 d . .
F1 F 0.30246(18) 0.7705(6) 0.30725(15) 0.165(2) Uani 1 1 d . .
C22 C 0.28579(12) 0.5642(3) 0.64302(15) 0.0497(7) Uani 1 1 d . .
F5 F 0.29117(13) 0.2771(3) 0.4627(2) 0.1231(13) Uani 1 1 d . .
F7 F 0.27034(16) 0.3694(3) 0.6515(3) 0.1435(17) Uani 1 1 d . .
C5 C 0.41807(12) 0.9779(3) 0.53218(17) 0.0504(7) Uani 1 1 d . .
C30 C 0.41062(17) 0.8380(4) 0.73113(19) 0.0689(11) Uani 1 1 d . .
H30 H 0.4211 0.8200 0.6990 0.083 Uiso 1 1 calc R U
C32 C 0.20826(17) 0.4869(4) 0.33055(19) 0.0736(12) Uani 1 1 d . .
H32 H 0.2096 0.4900 0.2912 0.088 Uiso 1 1 calc R U
C23 C 0.31300(13) 0.6295(3) 0.69097(16) 0.0546(8) Uani 1 1 d . .
H23 H 0.3112 0.6184 0.7297 0.066 Uiso 1 1 calc R U
F8 F 0.25194(18) 0.4772(4) 0.71081(18) 0.1503(19) Uani 1 1 d . .
C6 C 0.42504(16) 1.0007(4) 0.5937(2) 0.0693(10) Uani 1 1 d . .
H6 H 0.4089 0.9589 0.6140 0.083 Uiso 1 1 calc R U
C31 C 0.22479(13) 0.5774(3) 0.37027(15) 0.0569(8) Uani 1 1 d . .
H31 H 0.2380 0.6407 0.3583 0.068 Uiso 1 1 calc R U
C10 C 0.44270(15) 1.0418(3) 0.5036(2) 0.0663(10) Uani 1 1 d . .
H10 H 0.4386 1.0290 0.4625 0.080 Uiso 1 1 calc R U
F3 F 0.3745(2) 0.7837(5) 0.32693(19) 0.171(2) Uani 1 1 d . .
C12 C 0.34535(12) 0.4291(3) 0.48502(16) 0.0505(7) Uani 1 1 d . .
C26 C 0.35635(15) 0.8131(3) 0.78340(17) 0.0586(9) Uani 1 1 d . .
H26 H 0.3305 0.7773 0.7872 0.070 Uiso 1 1 calc R U
C35 C 0.20527(14) 0.4818(3) 0.44642(19) 0.0609(9) Uani 1 1 d . .
H35 H 0.2050 0.4798 0.4863 0.073 Uiso 1 1 calc R U
C1 C 0.34264(19) 0.7396(5) 0.3452(2) 0.0775(12) Uani 1 1 d . .
C20 C 0.49316(14) 0.4538(4) 0.5660(2) 0.0752(12) Uani 1 1 d . .
H20 H 0.4804 0.3852 0.5475 0.090 Uiso 1 1 calc R U
C13 C 0.39185(13) 0.4399(4) 0.5092(2) 0.0675(11) Uani 1 1 d . .
H13 H 0.4101 0.3808 0.5030 0.081 Uiso 1 1 calc R U
C9 C 0.47365(18) 1.1251(4) 0.5358(3) 0.0833(14) Uani 1 1 d . .
H9 H 0.4901 1.1675 0.5161 0.100 Uiso 1 1 calc R U
C29 C 0.43467(19) 0.9156(5) 0.7751(2) 0.0889(16) Uani 1 1 d . .
H29 H 0.4615 0.9488 0.7732 0.107 Uiso 1 1 calc R U
C21 C 0.25549(16) 0.4710(4) 0.6567(2) 0.0691(10) Uani 1 1 d . .
C34 C 0.18869(17) 0.3899(4) 0.4075(2) 0.0805(13) Uani 1 1 d . .
H34 H 0.1767 0.3260 0.4209 0.097 Uiso 1 1 calc R U
C11 C 0.32564(16) 0.3201(4) 0.4482(3) 0.0773(15) Uani 1 1 d . .
C33 C 0.18993(17) 0.3932(4) 0.3489(2) 0.0797(14) Uani 1 1 d . .
H33 H 0.1784 0.3324 0.3222 0.096 Uiso 1 1 calc R U
C7 C 0.45548(19) 1.0839(4) 0.6246(2) 0.0869(14) Uani 1 1 d . .
H7 H 0.4596 1.0992 0.6653 0.104 Uiso 1 1 calc R U
C27 C 0.38024(17) 0.8928(4) 0.82648(18) 0.0738(12) Uani 1 1 d . .
H27 H 0.3699 0.9115 0.8586 0.089 Uiso 1 1 calc R U
C28 C 0.41833(19) 0.9437(4) 0.8224(2) 0.0812(13) Uani 1 1 d . .
H28 H 0.4338 0.9979 0.8513 0.097 Uiso 1 1 calc R U
C8 C 0.47991(18) 1.1446(4) 0.5947(3) 0.0868(15) Uani 1 1 d . .
H8 H 0.5010 1.1998 0.6158 0.104 Uiso 1 1 calc R U
C16 C 0.48506(17) 0.6461(5) 0.5950(3) 0.0956(18) Uani 1 1 d . .
H16 H 0.4670 0.7089 0.5971 0.115 Uiso 1 1 calc R U
C19 C 0.54021(16) 0.4634(6) 0.5905(3) 0.0939(16) Uani 1 1 d . .
H19 H 0.5588 0.4017 0.5884 0.113 Uiso 1 1 calc R U
C18 C 0.55946(17) 0.5621(6) 0.6174(3) 0.1049(19) Uani 1 1 d . .
H18 H 0.5912 0.5680 0.6352 0.126 Uiso 1 1 calc R U
C17 C 0.5322(2) 0.6526(7) 0.6184(4) 0.127(3) Uani 1 1 d . .
H17 H 0.5457 0.7215 0.6353 0.153 Uiso 1 1 calc R U

loop_
_atom_site_aniso_label
_atom_site_aniso_U_11
_atom_site_aniso_U_22
_atom_site_aniso_U_33
_atom_site_aniso_U_23
_atom_site_aniso_U_13
_atom_site_aniso_U_12
Gd1 0.04181(10) 0.04200(10) 0.03901(10) -0.01172(5) 0.01321(7) -0.00370(5)
O6 0.0530(13) 0.0616(14) 0.0390(11) -0.0089(10) 0.0133(9) -0.0102(11)
O5 0.0645(15) 0.0554(14) 0.0482(12) -0.0081(10) 0.0165(11) -0.0158(11)
O7 0.0457(12) 0.0414(11) 0.0450(11) -0.0191(9) 0.0099(9) -0.0024(9)
O2 0.0637(15) 0.0499(12) 0.0581(14) -0.0117(11) 0.0303(12) -0.0128(12)
O4 0.0433(12) 0.0583(15) 0.0683(15) -0.0212(12) 0.0116(11) -0.0002(11)
O3 0.0449(12) 0.0492(13) 0.0670(15) -0.0198(11) 0.0148(11) -0.0007(10)
O1 0.0630(15) 0.0744(16) 0.0469(13) -0.0118(12) 0.0189(11) -0.0131(14)
N1 0.0442(13) 0.0392(13) 0.0433(13) -0.0152(10) 0.0061(10) 0.0003(10)
F9 0.0756(19) 0.137(3) 0.141(3) 0.036(2) 0.0208(19) -0.039(2)
F2 0.165(3) 0.106(3) 0.089(2) -0.0354(19) 0.054(2) 0.006(2)
C14 0.0435(15) 0.0560(19) 0.0543(18) -0.0111(15) 0.0154(13) -0.0013(14)
C3 0.062(2) 0.061(2) 0.0550(19) -0.0019(16) 0.0290(17) -0.0056(17)
C24 0.0476(16) 0.0479(16) 0.0397(14) -0.0032(13) 0.0116(12) 0.0034(13)
F4 0.166(4) 0.121(3) 0.091(2) -0.058(2) 0.007(2) -0.013(3)
C4 0.0469(16) 0.0443(16) 0.0545(17) 0.0038(13) 0.0183(14) 0.0039(13)
C2 0.0590(19) 0.061(2) 0.0437(16) -0.0009(15) 0.0197(15) 0.0034(16)
C25 0.0556(18) 0.0510(17) 0.0374(14) -0.0021(13) 0.0108(13) -0.0010(15)
C15 0.0494(18) 0.066(2) 0.057(2) -0.0110(17) 0.0105(15) -0.0072(16)
F6 0.083(2) 0.094(2) 0.280(6) -0.110(3) -0.011(3) 0.0256(18)
F1 0.172(4) 0.252(5) 0.0476(16) -0.003(3) 0.006(2) 0.093(4)
C22 0.0522(17) 0.0457(17) 0.0509(17) -0.0008(13) 0.0169(14) -0.0047(13)
F5 0.114(3) 0.0763(19) 0.185(4) -0.048(2) 0.059(3) -0.0420(19)
F7 0.155(4) 0.0480(16) 0.248(5) 0.010(2) 0.094(4) -0.0117(19)
C5 0.0482(17) 0.0421(16) 0.0595(19) 0.0024(14) 0.0160(14) 0.0029(13)
C30 0.078(3) 0.085(3) 0.0449(18) -0.0119(18) 0.0220(18) -0.025(2)
C32 0.089(3) 0.072(3) 0.0473(19) -0.0228(18) 0.0070(19) 0.018(2)
C23 0.066(2) 0.0527(19) 0.0449(16) -0.0013(14) 0.0182(15) -0.0080(16)
F8 0.216(5) 0.160(4) 0.106(3) -0.028(2) 0.095(3) -0.113(3)
C6 0.075(3) 0.064(2) 0.063(2) 0.0005(19) 0.0162(19) -0.018(2)
C31 0.064(2) 0.0538(19) 0.0458(17) -0.0122(15) 0.0096(15) 0.0103(16)
C10 0.068(2) 0.058(2) 0.080(3) 0.0009(19) 0.034(2) -0.0102(18)
F3 0.242(6) 0.216(5) 0.102(3) -0.064(3) 0.122(4) -0.120(5)
C12 0.0484(16) 0.0467(17) 0.0562(18) -0.0165(14) 0.0172(14) -0.0015(13)
C26 0.064(2) 0.066(2) 0.0450(18) -0.0106(15) 0.0165(16) -0.0058(16)
C35 0.064(2) 0.0499(19) 0.063(2) -0.0078(16) 0.0143(17) -0.0030(16)
C1 0.097(3) 0.089(3) 0.055(2) -0.008(2) 0.036(2) 0.000(3)
C20 0.051(2) 0.074(3) 0.093(3) -0.004(2) 0.013(2) 0.0084(19)
C13 0.0484(18) 0.066(2) 0.085(3) -0.028(2) 0.0181(18) 0.0063(17)
C9 0.080(3) 0.061(3) 0.115(4) 0.002(3) 0.041(3) -0.018(2)
C29 0.097(3) 0.110(4) 0.063(2) -0.026(3) 0.030(2) -0.054(3)
C21 0.081(3) 0.059(2) 0.070(2) -0.0007(19) 0.028(2) -0.019(2)
C34 0.085(3) 0.045(2) 0.099(4) -0.014(2) 0.014(3) -0.013(2)
C11 0.059(2) 0.062(3) 0.102(4) -0.043(2) 0.014(2) 0.0006(18)
C33 0.084(3) 0.058(2) 0.075(3) -0.031(2) -0.003(2) 0.003(2)
C7 0.097(4) 0.075(3) 0.074(3) -0.006(2) 0.008(3) -0.020(3)
C27 0.086(3) 0.087(3) 0.051(2) -0.022(2) 0.026(2) -0.012(2)
C28 0.099(3) 0.081(3) 0.057(2) -0.027(2) 0.018(2) -0.028(3)
C8 0.079(3) 0.057(2) 0.107(4) -0.008(3) 0.008(3) -0.012(2)
C16 0.054(2) 0.093(3) 0.134(5) -0.040(4) 0.023(3) -0.008(2)
C19 0.052(2) 0.116(4) 0.103(4) 0.002(3) 0.012(2) 0.015(3)
C18 0.046(2) 0.141(5) 0.116(4) -0.013(4) 0.012(3) -0.007(3)
C17 0.058(3) 0.132(5) 0.176(7) -0.061(5) 0.017(4) -0.028(3)

loop_
_atom_type_symbol
_atom_type_description
_atom_type_scat_dispersion_real
_atom_type_scat_dispersion_imag
_atom_type_scat_source
C C 0.0033 0.0016 'International Tables Vol C Tables 4.2.6.8 and 6.1.1.4'
H H 0.0000 0.0000 'International Tables Vol C Tables 4.2.6.8 and 6.1.1.4'
F F 0.0171 0.0103 'International Tables Vol C Tables 4.2.6.8 and 6.1.1.4'
Gd Gd -0.1653 3.9035 'International Tables Vol C Tables 4.2.6.8 and 6.1.1.4'
N N 0.0061 0.0033 'International Tables Vol C Tables 4.2.6.8 and 6.1.1.4'
O O 0.0106 0.0060 'International Tables Vol C Tables 4.2.6.8 and 6.1.1.4'

loop_
_geom_angle_atom_site_label_1
_geom_angle_atom_site_label_2
_geom_angle_atom_site_label_3
_geom_angle
_geom_angle_site_symmetry_3
O4 Gd1 O6 77.10(9) .
O4 Gd1 O3 72.10(8) .
O6 Gd1 O3 125.49(9) .
O4 Gd1 O2 74.97(10) .
O6 Gd1 O2 74.61(9) .
O3 Gd1 O2 134.61(9) .
O4 Gd1 O1 86.07(10) .
O6 Gd1 O1 144.06(9) .
O3 Gd1 O1 76.95(10) .
O2 Gd1 O1 70.41(9) .
O4 Gd1 O5 106.59(10) .
O6 Gd1 O5 70.64(8) .
O3 Gd1 O5 76.56(9) .
O2 Gd1 O5 143.69(8) .
O1 Gd1 O5 145.23(9) .
O4 Gd1 O7 148.21(8) .
O6 Gd1 O7 131.27(8) .
O3 Gd1 O7 78.22(7) .
O2 Gd1 O7 121.55(9) .
O1 Gd1 O7 76.27(9) .
O5 Gd1 O7 76.60(9) .
O4 Gd1 O7 147.30(8) 7_566
O6 Gd1 O7 79.58(8) 7_566
O3 Gd1 O7 140.60(8) 7_566
O2 Gd1 O7 76.97(9) 7_566
O1 Gd1 O7 100.03(9) 7_566
O5 Gd1 O7 86.63(9) 7_566
O7 Gd1 O7 63.19(8) 7_566
C24 O6 Gd1 139.7(2) .
C22 O5 Gd1 135.1(2) .
N1 O7 Gd1 121.13(17) .
N1 O7 Gd1 122.05(17) 7_566
Gd1 O7 Gd1 116.81(8) 7_566
C4 O2 Gd1 136.0(2) .
C14 O4 Gd1 140.1(2) .
C12 O3 Gd1 133.2(2) .
C2 O1 Gd1 130.8(2) .
C35 N1 C31 122.8(3) .
C35 N1 O7 118.9(3) .
C31 N1 O7 118.3(3) .
O4 C14 C13 121.9(3) .
O4 C14 C15 117.8(3) .
C13 C14 C15 120.2(3) .
C2 C3 C4 122.0(3) .
C2 C3 H3 119.0 .
C4 C3 H3 119.0 .
O6 C24 C23 123.6(3) .
O6 C24 C25 115.7(3) .
C23 C24 C25 120.7(3) .
O2 C4 C3 122.4(3) .
O2 C4 C5 116.4(3) .
C3 C4 C5 121.2(3) .
O1 C2 C3 129.4(3) .
O1 C2 C1 111.9(3) .
C3 C2 C1 118.7(4) .
C30 C25 C26 118.7(3) .
C30 C25 C24 118.5(3) .
C26 C25 C24 122.5(3) .
C20 C15 C16 117.8(4) .
C20 C15 C14 123.7(4) .
C16 C15 C14 118.4(4) .
O5 C22 C23 128.9(3) .
O5 C22 C21 113.0(3) .
C23 C22 C21 118.1(3) .
C10 C5 C6 117.9(4) .
C10 C5 C4 124.1(3) .
C6 C5 C4 118.0(3) .
C29 C30 C25 120.5(4) .
C29 C30 H30 119.7 .
C25 C30 H30 119.7 .
C33 C32 C31 120.1(4) .
C33 C32 H32 120.0 .
C31 C32 H32 120.0 .
C22 C23 C24 121.5(3) .
C22 C23 H23 119.3 .
C24 C23 H23 119.3 .
C7 C6 C5 120.8(4) .
C7 C6 H6 119.6 .
C5 C6 H6 119.6 .
N1 C31 C32 119.1(4) .
N1 C31 H31 120.4 .
C32 C31 H31 120.4 .
C5 C10 C9 120.4(4) .
C5 C10 H10 119.8 .
C9 C10 H10 119.8 .
O3 C12 C13 129.5(3) .
O3 C12 C11 112.3(3) .
C13 C12 C11 118.2(3) .
C27 C26 C25 120.1(4) .
C27 C26 H26 119.9 .
C25 C26 H26 119.9 .
N1 C35 C34 119.0(4) .
N1 C35 H35 120.5 .
C34 C35 H35 120.5 .
F2 C1 F3 104.6(5) .
F2 C1 F1 105.3(5) .
F3 C1 F1 108.8(5) .
F2 C1 C2 112.3(4) .
F3 C1 C2 114.1(4) .
F1 C1 C2 111.2(4) .
C15 C20 C19 121.6(5) .
C15 C20 H20 119.2 .
C19 C20 H20 119.2 .
C12 C13 C14 123.0(3) .
C12 C13 H13 118.5 .
C14 C13 H13 118.5 .
C8 C9 C10 120.5(5) .
C8 C9 H9 119.7 .
C10 C9 H9 119.7 .
C30 C29 C28 119.4(4) .
C30 C29 H29 120.3 .
C28 C29 H29 120.3 .
F7 C21 F8 106.8(5) .
F7 C21 F9 104.2(4) .
F8 C21 F9 106.7(5) .
F7 C21 C22 111.6(4) .
F8 C21 C22 114.6(4) .
F9 C21 C22 112.2(4) .
C33 C34 C35 119.9(4) .
C33 C34 H34 120.0 .
C35 C34 H34 120.0 .
F6 C11 F4 106.8(5) .
F6 C11 F5 108.0(5) .
F4 C11 F5 104.0(4) .
F6 C11 C12 114.2(4) .
F4 C11 C12 111.2(4) .
F5 C11 C12 112.0(4) .
C32 C33 C34 119.0(4) .
C32 C33 H33 120.5 .
C34 C33 H33 120.5 .
C6 C7 C8 119.6(5) .
C6 C7 H7 120.2 .
C8 C7 H7 120.2 .
C28 C27 C26 120.7(4) .
C28 C27 H27 119.7 .
C26 C27 H27 119.7 .
C27 C28 C29 120.5(4) .
C27 C28 H28 119.8 .
C29 C28 H28 119.8 .
C9 C8 C7 120.8(5) .
C9 C8 H8 119.6 .
C7 C8 H8 119.6 .
C17 C16 C15 118.8(5) .
C17 C16 H16 120.6 .
C15 C16 H16 120.6 .
C18 C19 C20 120.1(5) .
C18 C19 H19 119.9 .
C20 C19 H19 119.9 .
C19 C18 C17 119.4(5) .
C19 C18 H18 120.3 .
C17 C18 H18 120.3 .
C18 C17 C16 122.3(6) .
C18 C17 H17 118.9 .
C16 C17 H17 118.9 .

loop_
_geom_bond_atom_site_label_1
_geom_bond_atom_site_label_2
_geom_bond_distance
_geom_bond_site_symmetry_2
Gd1 O4 2.320(2) .
Gd1 O6 2.350(2) .
Gd1 O3 2.352(2) .
Gd1 O2 2.369(3) .
Gd1 O1 2.383(3) .
Gd1 O5 2.383(2) .
Gd1 O7 2.427(2) .
Gd1 O7 2.455(2) 7_566
O6 C24 1.259(4) .
O5 C22 1.252(4) .
O7 N1 1.364(3) .
O7 Gd1 2.455(2) 7_566
O2 C4 1.252(4) .
O4 C14 1.249(4) .
O3 C12 1.251(4) .
O1 C2 1.252(4) .
N1 C35 1.325(5) .
N1 C31 1.334(4) .
F9 C21 1.306(6) .
F2 C1 1.299(7) .
C14 C13 1.411(5) .
C14 C15 1.489(5) .
C3 C2 1.369(5) .
C3 C4 1.414(5) .
C3 H3 0.9300 .
C24 C23 1.407(5) .
C24 C25 1.493(4) .
F4 C11 1.304(7) .
C4 C5 1.492(5) .
C2 C1 1.542(5) .
C25 C30 1.392(6) .
C25 C26 1.391(5) .
C15 C20 1.373(6) .
C15 C16 1.401(6) .
F6 C11 1.297(5) .
F1 C1 1.310(7) .
C22 C23 1.379(5) .
C22 C21 1.534(5) .
F5 C11 1.318(6) .
F7 C21 1.289(6) .
C5 C10 1.383(5) .
C5 C6 1.399(5) .
C30 C29 1.380(6) .
C30 H30 0.9300 .
C32 C33 1.362(7) .
C32 C31 1.381(5) .
C32 H32 0.9300 .
C23 H23 0.9300 .
F8 C21 1.300(5) .
C6 C7 1.374(6) .
C6 H6 0.9300 .
C31 H31 0.9300 .
C10 C9 1.391(6) .
C10 H10 0.9300 .
F3 C1 1.299(6) .
C12 C13 1.362(5) .
C12 C11 1.539(5) .
C26 C27 1.383(5) .
C26 H26 0.9300 .
C35 C34 1.384(5) .
C35 H35 0.9300 .
C20 C19 1.377(6) .
C20 H20 0.9300 .
C13 H13 0.9300 .
C9 C8 1.337(8) .
C9 H9 0.9300 .
C29 C28 1.392(7) .
C29 H29 0.9300 .
C34 C33 1.375(7) .
C34 H34 0.9300 .
C33 H33 0.9300 .
C7 C8 1.379(8) .
C7 H7 0.9300 .
C27 C28 1.349(7) .
C27 H27 0.9300 .
C28 H28 0.9300 .
C8 H8 0.9300 .
C16 C17 1.375(7) .
C16 H16 0.9300 .
C19 C18 1.349(8) .
C19 H19 0.9300 .
C18 C17 1.354(9) .
C18 H18 0.9300 .
C17 H17 0.9300 .
